data_1563726
loop_
_publ_author_name
'Cheng, Chi-Chang'
'Chang, Wei-Kuo'
'Chiang, Ray-Kuang'
'Wang, Sue-Lein'

_publ_section_title
;
 Synthesis and structural characterization of two cobalt phosphites: 1-D
 (H3NC6H4NH3)Co(HPO3)2 and 2-D (NH4)2Co2(HPo3)3
;
_journal_issue 2
_journal_name_full 'Journal of Solid State Chemistry'
_journal_page_first 304
_journal_page_last 309
_journal_paper_doi 10.1016/j.jssc.2009.10.029
_journal_volume 183
_journal_year 2010
_chemical_formula_moiety (NH4)2Co2(HPO3)3
_chemical_formula_sum 'Co2 H11 N2 O9 P3'
_chemical_formula_weight 393.88
_space_group_IT_number 163
_space_group_name_Hall '-P 3 2c'
_space_group_name_H-M_alt 'P -3 1 c'
_symmetry_cell_setting hexagonal
_symmetry_space_group_name_H-M 'P -3 1 c'
_atom_sites_solution_hydrogens geom
_atom_sites_solution_primary direct
_atom_sites_solution_secondary difmap
_audit_creation_method SHELXL-97
_cell_angle_alpha 90.00
_cell_angle_beta 90.00
_cell_angle_gamma 120.00
_cell_formula_units_Z 2
_cell_length_a 5.3671(5)
_cell_length_b 5.3671(5)
_cell_length_c 18.750(3)
_cell_measurement_reflns_used 600
_cell_measurement_temperature 295(2)
_cell_measurement_theta_max 28.28
_cell_measurement_theta_min 2.17
_cell_volume 467.75(10)
_computing_cell_refinement 'Bruker SMART'
_computing_data_collection 'Bruker SMART'
_computing_data_reduction 'Bruker SMART'
_computing_molecular_graphics 'Bruker SMART'
_computing_publication_material 'Bruker SMART'
_computing_structure_refinement 'SHELXL-97 (Sheldrick, 1997)'
_computing_structure_solution 'SHELXS-97 (Sheldrick, 1990)'
_diffrn_ambient_temperature 295(2)
_diffrn_measured_fraction_theta_full 1.000
_diffrn_measured_fraction_theta_max 1.000
_diffrn_measurement_device_type 'CCD area detector'
_diffrn_measurement_method 'phi and omega scans'
_diffrn_radiation_monochromator graphite
_diffrn_radiation_source 'fine-focus sealed tube'
_diffrn_radiation_type MoK\a
_diffrn_radiation_wavelength 0.71073
_diffrn_reflns_av_R_equivalents 0.0477
_diffrn_reflns_av_sigmaI/netI 0.0208
_diffrn_reflns_limit_h_max 7
_diffrn_reflns_limit_h_min -7
_diffrn_reflns_limit_k_max 5
_diffrn_reflns_limit_k_min -7
_diffrn_reflns_limit_l_max 23
_diffrn_reflns_limit_l_min -25
_diffrn_reflns_number 3140
_diffrn_reflns_theta_full 28.28
_diffrn_reflns_theta_max 28.28
_diffrn_reflns_theta_min 2.17
_exptl_absorpt_coefficient_mu 4.100
_exptl_absorpt_correction_T_max 0.909
_exptl_absorpt_correction_T_min 0.704
_exptl_absorpt_correction_type empirical
_exptl_absorpt_process_details none
_exptl_crystal_colour red
_exptl_crystal_density_diffrn 2.797
_exptl_crystal_density_method 'not measured'
_exptl_crystal_description rose
_exptl_crystal_F_000 392
_exptl_crystal_size_max 0.15
_exptl_crystal_size_mid 0.15
_exptl_crystal_size_min 0.02
_refine_diff_density_max 0.432
_refine_diff_density_min -0.903
_refine_diff_density_rms 0.142
_refine_ls_extinction_method none
_refine_ls_goodness_of_fit_ref 1.214
_refine_ls_hydrogen_treatment mixed
_refine_ls_matrix_type full
_refine_ls_number_parameters 27
_refine_ls_number_reflns 395
_refine_ls_number_restraints 0
_refine_ls_restrained_S_all 1.214
_refine_ls_R_factor_all 0.0316
_refine_ls_R_factor_gt 0.0303
_refine_ls_shift/su_max 0.001
_refine_ls_shift/su_mean 0.000
_refine_ls_structure_factor_coef Fsqd
_refine_ls_weighting_details 'calc w=1/[\s^2^(Fo^2^)+(0.0299P)^2^+1.6256P] where P=(Fo^2^+2Fc^2^)/3'
_refine_ls_weighting_scheme calc
_refine_ls_wR_factor_gt 0.0797
_refine_ls_wR_factor_ref 0.0799
_reflns_number_gt 377
_reflns_number_total 395
_reflns_threshold_expression >2sigma(I)
_cod_data_source_file JSSC-2010-183-304.cif
_cod_data_source_block compound-2
_cod_depositor_comments
;
The following automatic conversions were performed:

data item '_exptl_absorpt_correction_type' value 'Empirical' was
changed to 'empirical' in accordance with the built-in table derived
from the CIF Core dictionary named 'cif_core.dic' version 2.4.5 last
updated on 2014-11-21.

data item '_symmetry_cell_setting' value 'Hexagonal' was changed to
'hexagonal' in accordance with the built-in table derived from the
CIF Core dictionary named 'cif_core.dic' version 2.4.5 last updated
on 2014-11-21.

data item '_exptl_crystal_density_meas' value 'not measured' was
changed to '?' -- the value is perceived as not measured.

Automatic conversion script
Id: cif_fix_values 8369 2020-08-20 11:38:08Z andrius 
;
_cod_original_cell_volume 467.75(9)
_cod_original_sg_symbol_H-M P-31c
_cod_original_formula_sum 'H11 Co2 N2 O9 P3'
_cod_database_code 1563726

loop_
_symmetry_equiv_pos_as_xyz
'x, y, z'
'-y, x-y, z'
'-x+y, -x, z'
'-y, -x, -z+1/2'
'-x+y, y, -z+1/2'
'x, x-y, -z+1/2'
'-x, -y, -z'
'y, -x+y, -z'
'x-y, x, -z'
'y, x, z-1/2'
'x-y, -y, z-1/2'
'-x, -x+y, z-1/2'

loop_
_atom_site_label
_atom_site_type_symbol
_atom_site_fract_x
_atom_site_fract_y
_atom_site_fract_z
_atom_site_U_iso_or_equiv
_atom_site_adp_type
_atom_site_occupancy
_atom_site_symmetry_multiplicity
_atom_site_calc_flag
_atom_site_refinement_flags
_atom_site_disorder_assembly
_atom_site_disorder_group
Co1 Co 0.6667 0.3333 0.67170(4) 0.0122(2) Uani 1 3 d S . .
P1 P 0.0000 0.0000 0.62859(7) 0.0120(3) Uani 1 3 d S . .
O1 O 0.3111(5) 0.1558(6) 0.60416(12) 0.0218(5) Uani 1 1 d . . .
O2 O 0.4928(4) -0.0145(7) 0.7500 0.0173(7) Uani 1 2 d S . .
N1 N 0.3333 -0.3333 0.5353(3) 0.0202(10) Uani 1 3 d S . .
P2 P 0.3333 -0.3333 0.73290(11) 0.0112(6) Uani 0.50 3 d SP . .
HN1 H 0.3333 -0.3333 0.4855 0.050 Uiso 1 3 d S . .
HP1 H 0.0000 0.0000 0.7007 0.050 Uiso 1 3 d S . .
HN2 H 0.2268 -0.2451 0.5467 0.050 Uiso 1 1 d . . .
HP2 H 0.3333 -0.3333 0.6713 0.050 Uiso 0.50 3 d SP . .

loop_
_atom_site_aniso_label
_atom_site_aniso_U_11
_atom_site_aniso_U_22
_atom_site_aniso_U_33
_atom_site_aniso_U_23
_atom_site_aniso_U_13
_atom_site_aniso_U_12
Co1 0.0111(3) 0.0111(3) 0.0144(4) 0.000 0.000 0.00553(14)
P1 0.0110(4) 0.0110(4) 0.0140(6) 0.000 0.000 0.0055(2)
O1 0.0085(11) 0.0302(14) 0.0194(11) 0.0002(10) -0.0001(9) 0.0042(10)
O2 0.0169(12) 0.0083(14) 0.0238(16) 0.000 0.0002(11) 0.0042(7)
N1 0.0187(15) 0.0187(15) 0.023(2) 0.000 0.000 0.0094(8)
P2 0.0095(7) 0.0095(7) 0.0146(18) 0.000 0.000 0.0048(3)

loop_
_atom_type_symbol
_atom_type_description
_atom_type_scat_dispersion_real
_atom_type_scat_dispersion_imag
_atom_type_scat_source
N N 0.0061 0.0033 'International Tables Vol C Tables 4.2.6.8 and 6.1.1.4'
H H 0.0000 0.0000 'International Tables Vol C Tables 4.2.6.8 and 6.1.1.4'
O O 0.0106 0.0060 'International Tables Vol C Tables 4.2.6.8 and 6.1.1.4'
P P 0.1023 0.0942 'International Tables Vol C Tables 4.2.6.8 and 6.1.1.4'
Co Co 0.3494 0.9721 'International Tables Vol C Tables 4.2.6.8 and 6.1.1.4'

loop_
_geom_angle_atom_site_label_1
_geom_angle_atom_site_label_2
_geom_angle_atom_site_label_3
_geom_angle
_geom_angle_site_symmetry_1
_geom_angle_site_symmetry_3
O1 Co1 O1 86.85(9) 2_655 .
O1 Co1 O1 86.85(9) 2_655 3_665
O1 Co1 O1 86.85(9) . 3_665
O1 Co1 O2 96.64(8) 2_655 2_655
O1 Co1 O2 175.22(9) . 2_655
O1 Co1 O2 96.59(8) 3_665 2_655
O1 Co1 O2 96.59(8) 2_655 .
O1 Co1 O2 96.64(8) . .
O1 Co1 O2 175.22(9) 3_665 .
O2 Co1 O2 79.74(9) 2_655 .
O1 Co1 O2 175.22(9) 2_655 3_665
O1 Co1 O2 96.59(8) . 3_665
O1 Co1 O2 96.64(8) 3_665 3_665
O2 Co1 O2 79.74(9) 2_655 3_665
O2 Co1 O2 79.74(9) . 3_665
O1 Co1 Co1 127.46(6) 2_655 4_666
O1 Co1 Co1 127.46(6) . 4_666
O1 Co1 Co1 127.46(6) 3_665 4_666
O2 Co1 Co1 47.75(6) 2_655 4_666
O2 Co1 Co1 47.75(6) . 4_666
O2 Co1 Co1 47.75(6) 3_665 4_666
O1 P1 O1 111.30(9) 3 .
O1 P1 O1 111.30(9) 3 2
O1 P1 O1 111.30(9) . 2
P1 O1 Co1 124.96(14) . .
P2 O2 P2 24.42(17) . 4_556
P2 O2 Co1 149.96(12) . 4_666
P2 O2 Co1 125.54(9) 4_556 4_666
P2 O2 Co1 125.54(9) . .
P2 O2 Co1 149.96(12) 4_556 .
Co1 O2 Co1 84.49(12) 4_666 .
P2 P2 O2 77.79(8) 4_556 .
P2 P2 O2 77.79(9) 4_556 2_545
O2 P2 O2 115.65(6) . 2_545
P2 P2 O2 77.79(8) 4_556 3_655
O2 P2 O2 115.65(6) . 3_655
O2 P2 O2 115.65(6) 2_545 3_655

loop_
_geom_bond_atom_site_label_1
_geom_bond_atom_site_label_2
_geom_bond_distance
_geom_bond_site_symmetry_2
Co1 O1 2.082(2) 2_655
Co1 O1 2.082(2) .
Co1 O1 2.082(2) 3_665
Co1 O2 2.184(3) 2_655
Co1 O2 2.184(3) .
Co1 O2 2.184(2) 3_665
Co1 Co1 2.9365(14) 4_666
P1 O1 1.517(2) 3
P1 O1 1.517(2) .
P1 O1 1.517(2) 2
O2 P2 1.516(3) .
O2 P2 1.516(3) 4_556
O2 Co1 2.184(2) 4_666
P2 P2 0.641(4) 4_556
P2 O2 1.516(3) 2_545
P2 O2 1.516(3) 3_655
